data_7236547
loop_
_publ_author_name
'Grancha, Thais'
'Mon, Marta'
'Ferrando-Soria, Jes\'us'
'Gascon, Jorge'
'Seoane, Beatriz'
'Ramos-Fernandez, Enrique V.'
'Armentano, Donatella'
'Pardo, Emilio'

_publ_section_title
;
 Tuning the selectivity of light hydrocarbons in natural gas in a family
 of isoreticular MOFs
;
_journal_issue 22
_journal_name_full 'Journal of Materials Chemistry A'
_journal_page_first 11032
_journal_paper_doi 10.1039/C7TA01179B
_journal_volume 5
_journal_year 2017
_chemical_formula_sum 'C36 H78 Ca Cu6 N6 O34'
_chemical_formula_weight 1560.36
_space_group_crystal_system hexagonal
_space_group_IT_number 173
_space_group_name_Hall 'P 6c'
_space_group_name_H-M_alt 'P 63'
_atom_sites_solution_hydrogens geom
_audit_creation_method SHELXL-2013
_audit_update_record
;
2017-02-01 deposited with the CCDC.
2017-05-04 downloaded from the CCDC.
;
_cell_angle_alpha 90
_cell_angle_beta 90
_cell_angle_gamma 120
_cell_formula_units_Z 2
_cell_length_a 17.783(3)
_cell_length_b 17.783(3)
_cell_length_c 12.889(2)
_cell_measurement_reflns_used 1896
_cell_measurement_temperature 90(2)
_cell_measurement_theta_max 20.5
_cell_measurement_theta_min 2.25
_cell_volume 3529.9(10)
_computing_cell_refinement 'Bruker SAINT'
_computing_data_collection 'Bruker APEX2'
_computing_data_reduction 'Bruker SAINT'
_computing_molecular_graphics CrystalMaker
_computing_publication_material 'Bruker SHELXTL'
_computing_structure_refinement 'SHELXL-2013 (Sheldrick, 2013)'
_computing_structure_solution 'SHELXS-97 (Sheldrick, 2008)'
_diffrn_ambient_temperature 90(2)
_diffrn_measured_fraction_theta_full 0.970
_diffrn_measured_fraction_theta_max 0.998
_diffrn_measurement_device_type 'Bruker APEX-II CCD'
_diffrn_measurement_method '\w scans'
_diffrn_radiation_source 'fine-focus sealed tube'
_diffrn_radiation_type MoK\a
_diffrn_radiation_wavelength 0.71073
_diffrn_reflns_av_R_equivalents 0.2169
_diffrn_reflns_av_unetI/netI 0.2253
_diffrn_reflns_Laue_measured_fraction_full 0.970
_diffrn_reflns_Laue_measured_fraction_max 0.998
_diffrn_reflns_limit_h_max 18
_diffrn_reflns_limit_h_min -21
_diffrn_reflns_limit_k_max 21
_diffrn_reflns_limit_k_min -21
_diffrn_reflns_limit_l_max 15
_diffrn_reflns_limit_l_min -14
_diffrn_reflns_number 20336
_diffrn_reflns_point_group_measured_fraction_full 0.970
_diffrn_reflns_point_group_measured_fraction_max 0.998
_diffrn_reflns_theta_full 25.242
_diffrn_reflns_theta_max 24.998
_diffrn_reflns_theta_min 1.322
_exptl_absorpt_coefficient_mu 1.930
_exptl_absorpt_correction_T_max 0.845
_exptl_absorpt_correction_T_min 0.810
_exptl_absorpt_correction_type multi-scan
_exptl_absorpt_process_details sadabs
_exptl_crystal_colour blue
_exptl_crystal_density_diffrn 1.468
_exptl_crystal_description hexagonal/prism
_exptl_crystal_F_000 1604
_exptl_crystal_preparation ', porous'
_exptl_crystal_recrystallization_method 'Re-crystallisation from solvent: slow diffusion of 1:1 H2O:CH3OH solutions '
_exptl_crystal_size_max 0.10
_exptl_crystal_size_mid 0.10
_exptl_crystal_size_min 0.08
_refine_diff_density_max 1.101
_refine_diff_density_min -1.018
_refine_diff_density_rms 0.309
_refine_ls_abs_structure_details
;
 Refined as an inversion twin.
;
_refine_ls_abs_structure_Flack 0.37(18)
_refine_ls_extinction_method none
_refine_ls_goodness_of_fit_ref 1.008
_refine_ls_hydrogen_treatment constr
_refine_ls_matrix_type full
_refine_ls_number_parameters 166
_refine_ls_number_reflns 4076
_refine_ls_number_restraints 11
_refine_ls_restrained_S_all 1.011
_refine_ls_R_factor_all 0.2383
_refine_ls_R_factor_gt 0.0960
_refine_ls_shift/su_max 0.016
_refine_ls_shift/su_mean 0.001
_refine_ls_structure_factor_coef Fsqd
_refine_ls_weighting_details 'w=1/[\s^2^(Fo^2^)+(0.1600P)^2^] where P=(Fo^2^+2Fc^2^)/3'
_refine_ls_weighting_scheme calc
_refine_ls_wR_factor_gt 0.2290
_refine_ls_wR_factor_ref 0.3194
_reflns_Friedel_coverage 0.907
_reflns_Friedel_fraction_full 0.969
_reflns_Friedel_fraction_max 0.997
_reflns_number_gt 1687
_reflns_number_total 4076
_reflns_threshold_expression 'I > 2\s(I)'
_cod_data_source_file c7ta01179b2.cif
_cod_data_source_block 1
_cod_original_cell_volume 3529.7(11)
_cod_database_code 7236547
_shelx_space_group_comment
;
The symmetry employed for this shelxl refinement is uniquely defined
by the following loop, which should always be used as a source of
symmetry information in preference to the above space-group names.
They are only intended as comments.
;
_shelxl_version_number 2013-4

loop_
_space_group_symop_operation_xyz
'x, y, z'
'-y, x-y, z'
'-x+y, -x, z'
'-x, -y, z+1/2'
'y, -x+y, z+1/2'
'x-y, x, z+1/2'

loop_
_atom_site_label
_atom_site_type_symbol
_atom_site_fract_x
_atom_site_fract_y
_atom_site_fract_z
_atom_site_U_iso_or_equiv
_atom_site_adp_type
_atom_site_occupancy
_atom_site_site_symmetry_order
_atom_site_calc_flag
_atom_site_refinement_flags_posn
_atom_site_refinement_flags_adp
_atom_site_refinement_flags_occupancy
Cu1 Cu 0.8632(3) 0.4171(3) 0.2343(2) 0.0369(19) Uani 1 1 d . . .
Cu2 Cu 0.8627(3) 0.4197(3) 0.4952(2) 0.039(2) Uani 1 1 d . . .
Ca1 Ca 0.6667 0.3333 0.3642(18) 0.0192(15) Uani 1 3 d S T P
O1H O 0.8235(8) 0.3578(8) 0.363(3) 0.031(3) Uani 1 1 d . . .
O1 O 0.9741(18) 0.4182(18) 0.219(3) 0.046(9) Uani 1 1 d . . .
O2 O 0.7611(16) 0.4394(15) 0.232(2) 0.038(8) Uani 1 1 d . . .
O3 O 0.804(2) 0.288(3) 0.149(3) 0.17(2) Uani 1 1 d . . .
O4 O 0.7659(18) 0.441(2) 0.497(2) 0.043(8) Uani 1 1 d . . .
O5 O 0.7977(19) 0.2928(18) 0.5895(18) 0.049(7) Uiso 1 1 d . . .
O6 O 0.9823(17) 0.429(2) 0.514(2) 0.040(8) Uani 1 1 d . . .
N1 N 0.9059(19) 0.509(2) 0.127(2) 0.032(8) Uiso 1 1 d D . .
N2 N 0.902(2) 0.497(3) 0.605(4) 0.087(17) Uani 1 1 d D . .
C1 C 0.978(3) 0.527(3) 0.088(4) 0.042(13) Uani 1 1 d . . .
C2 C 1.017(3) 0.479(3) 0.142(4) 0.037(12) Uiso 1 1 d . . .
C3 C 0.7676(19) 0.4925(19) 0.160(2) 0.019(7) Uiso 1 1 d . . .
C4 C 0.763(3) 0.485(5) 0.575(6) 0.19(4) Uani 1 1 d . . .
C5 C 0.859(3) 0.551(2) 0.622(3) 0.065(12) Uiso 1 1 d D . .
H5 H 0.8483 0.5459 0.6983 0.078 Uiso 1 1 calc R U .
C6 C 0.895(2) 0.647(2) 0.601(3) 0.080(12) Uiso 1 1 d D . .
H6 H 0.9544 0.6773 0.6332 0.096 Uiso 1 1 calc R U .
C7 C 0.909(3) 0.668(3) 0.488(3) 0.108(15) Uiso 1 1 d D . .
H7A H 0.9397 0.6403 0.4581 0.162 Uiso 1 1 calc R U .
H7B H 0.9431 0.7306 0.4789 0.162 Uiso 1 1 calc R U .
H7C H 0.8524 0.6453 0.4542 0.162 Uiso 1 1 calc R U .
C8 C 0.844(4) 0.687(4) 0.655(5) 0.16(2) Uiso 1 1 d D . .
H8A H 0.8725 0.7493 0.6388 0.243 Uiso 1 1 calc R U .
H8B H 0.8441 0.6793 0.7301 0.243 Uiso 1 1 calc R U .
H8C H 0.7844 0.6580 0.6292 0.243 Uiso 1 1 calc R U .
C9 C 0.843(2) 0.533(3) 0.086(2) 0.067(13) Uiso 1 1 d D . .
H9 H 0.8700 0.5972 0.0891 0.080 Uiso 1 1 calc R U .
C10 C 0.8030 0.5016 -0.0245 0.278 Uiso 1 1 d D . .
H10 H 0.7432 0.4564 -0.0027 0.333 Uiso 1 1 calc R U .
C11 C 0.826(6) 0.442(5) -0.089(6) 0.31(6) Uiso 1 1 d D . .
H11A H 0.8301 0.4005 -0.0424 0.466 Uiso 1 1 calc R U .
H11B H 0.8825 0.4779 -0.1231 0.466 Uiso 1 1 calc R U .
H11C H 0.7815 0.4109 -0.1411 0.466 Uiso 1 1 calc R U .
C12 C 0.780(5) 0.572(5) -0.071(7) 0.32(6) Uiso 1 1 d D . .
H12A H 0.7322 0.5435 -0.1211 0.482 Uiso 1 1 calc R U .
H12B H 0.8309 0.6186 -0.1053 0.482 Uiso 1 1 calc R U .
H12C H 0.7617 0.5963 -0.0142 0.482 Uiso 1 1 calc R U .
O1W O 0.3045(15) 0.3327(15) 0.865(4) 0.108(7) Uiso 1 1 d . . .
O2W O 0.983(4) 0.155(4) 0.362(8) 0.29(2) Uiso 1 1 d . . .
O3W O 0.969(8) 0.843(8) 0.129(11) 0.51(7) Uiso 1 1 d . . .
O4W O 0.878(6) 0.885(6) -0.060(6) 0.36(4) Uiso 1 1 d . . .
O5W O 1.0000 1.0000 0.23(2) 0.8(2) Uiso 1 3 d S . P

loop_
_atom_site_aniso_label
_atom_site_aniso_U_11
_atom_site_aniso_U_22
_atom_site_aniso_U_33
_atom_site_aniso_U_23
_atom_site_aniso_U_13
_atom_site_aniso_U_12
Cu1 0.021(3) 0.038(4) 0.050(5) 0.009(4) 0.006(4) 0.013(3)
Cu2 0.022(3) 0.037(4) 0.053(5) -0.007(4) -0.006(4) 0.012(3)
Ca1 0.0127(19) 0.0127(19) 0.032(4) 0.000 0.000 0.0064(9)
O1H 0.025(7) 0.026(7) 0.031(8) 0.01(2) 0.00(2) 0.006(6)
O1 0.037(17) 0.032(15) 0.06(2) 0.007(16) 0.023(16) 0.012(13)
O2 0.027(16) 0.022(15) 0.06(2) 0.019(18) 0.027(19) 0.007(13)
O3 0.035(16) 0.14(3) 0.20(4) -0.14(3) 0.08(2) -0.046(17)
O4 0.023(16) 0.06(2) 0.05(2) -0.01(2) -0.001(18) 0.024(15)
O6 0.023(14) 0.043(16) 0.06(2) -0.035(16) -0.011(16) 0.021(13)
N2 0.036(19) 0.13(4) 0.11(3) -0.08(3) -0.041(18) 0.06(2)
C1 0.028(19) 0.03(2) 0.07(3) 0.007(17) 0.003(17) 0.018(16)
C4 0.07(3) 0.28(8) 0.25(7) -0.24(7) -0.12(4) 0.12(5)

loop_
_atom_type_symbol
_atom_type_description
_atom_type_scat_dispersion_real
_atom_type_scat_dispersion_imag
_atom_type_scat_source
C C 0.0033 0.0016 'International Tables Vol C Tables 4.2.6.8 and 6.1.1.4'
H H 0.0000 0.0000 'International Tables Vol C Tables 4.2.6.8 and 6.1.1.4'
N N 0.0061 0.0033 'International Tables Vol C Tables 4.2.6.8 and 6.1.1.4'
O O 0.0106 0.0060 'International Tables Vol C Tables 4.2.6.8 and 6.1.1.4'
Cu Cu 0.3201 1.2651 'International Tables Vol C Tables 4.2.6.8 and 6.1.1.4'
Ca Ca 0.2262 0.3064 'International Tables Vol C Tables 4.2.6.8 and 6.1.1.4'

loop_
_geom_angle_atom_site_label_1
_geom_angle_atom_site_label_2
_geom_angle_atom_site_label_3
_geom_angle
_geom_angle_site_symmetry_1
_geom_angle_site_symmetry_3
O1H Cu1 O1 100.5(11) . .
O1H Cu1 N1 162.0(11) . .
O1 Cu1 N1 87.3(13) . .
O1H Cu1 O2 90.1(9) . .
O1 Cu1 O2 168.0(13) . .
N1 Cu1 O2 81.0(12) . .
O1H Cu1 O3 90.5(13) . .
O1 Cu1 O3 85.3(13) . .
N1 Cu1 O3 106.4(15) . .
O2 Cu1 O3 100.5(13) . .
O1H Cu1 Ca1 47.7(5) . .
O1 Cu1 Ca1 147.1(10) . .
N1 Cu1 Ca1 125.6(9) . .
O2 Cu1 Ca1 44.6(8) . .
O3 Cu1 Ca1 86.8(7) . .
N2 Cu2 O4 83.4(13) . .
N2 Cu2 O1H 168.7(16) . .
O4 Cu2 O1H 91.3(10) . .
N2 Cu2 O6 81.8(13) . .
O4 Cu2 O6 164.2(14) . .
O1H Cu2 O6 102.2(9) . .
N2 Cu2 O5 98.1(17) . .
O4 Cu2 O5 97.2(11) . .
O1H Cu2 O5 92.6(8) . .
O6 Cu2 O5 90.4(12) . .
N2 Cu2 Ca1 128.7(10) . .
O4 Cu2 Ca1 45.6(9) . .
O1H Cu2 Ca1 48.0(5) . .
O6 Cu2 Ca1 149.5(9) . .
O5 Cu2 Ca1 85.5(7) . .
O2 Ca1 O2 77.7(12) . 3_665
O2 Ca1 O2 77.7(12) . 2_655
O2 Ca1 O2 77.7(12) 3_665 2_655
O2 Ca1 O4 138.4(10) . 3_665
O2 Ca1 O4 86.5(5) 3_665 3_665
O2 Ca1 O4 136.2(10) 2_655 3_665
O2 Ca1 O4 86.5(5) . .
O2 Ca1 O4 136.2(10) 3_665 .
O2 Ca1 O4 138.4(10) 2_655 .
O4 Ca1 O4 78.7(12) 3_665 .
O2 Ca1 O4 136.2(10) . 2_655
O2 Ca1 O4 138.4(10) 3_665 2_655
O2 Ca1 O4 86.5(5) 2_655 2_655
O4 Ca1 O4 78.7(12) 3_665 2_655
O4 Ca1 O4 78.7(12) . 2_655
O2 Ca1 O1H 66.8(9) . .
O2 Ca1 O1H 70.3(8) 3_665 .
O2 Ca1 O1H 136.1(12) 2_655 .
O4 Ca1 O1H 71.6(8) 3_665 .
O4 Ca1 O1H 65.9(9) . .
O4 Ca1 O1H 137.2(13) 2_655 .
O2 Ca1 O1H 136.1(12) . 3_665
O2 Ca1 O1H 66.8(9) 3_665 3_665
O2 Ca1 O1H 70.3(8) 2_655 3_665
O4 Ca1 O1H 65.9(9) 3_665 3_665
O4 Ca1 O1H 137.2(13) . 3_665
O4 Ca1 O1H 71.6(8) 2_655 3_665
O1H Ca1 O1H 119.998(17) . 3_665
O2 Ca1 O1H 70.3(8) . 2_655
O2 Ca1 O1H 136.1(12) 3_665 2_655
O2 Ca1 O1H 66.8(9) 2_655 2_655
O4 Ca1 O1H 137.2(13) 3_665 2_655
O4 Ca1 O1H 71.6(8) . 2_655
O4 Ca1 O1H 65.9(9) 2_655 2_655
O1H Ca1 O1H 120.00(2) . 2_655
O1H Ca1 O1H 120.00(2) 3_665 2_655
O2 Ca1 Cu2 103.3(6) . 2_655
O2 Ca1 Cu2 158.3(8) 3_665 2_655
O2 Ca1 Cu2 81.3(7) 2_655 2_655
O4 Ca1 Cu2 105.1(9) 3_665 2_655
O4 Ca1 Cu2 65.1(6) . 2_655
O4 Ca1 Cu2 33.4(6) 2_655 2_655
O1H Ca1 Cu2 130.5(7) . 2_655
O1H Ca1 Cu2 100.8(5) 3_665 2_655
O1H Ca1 Cu2 34.0(7) 2_655 2_655
O2 Ca1 Cu2 81.3(7) . .
O2 Ca1 Cu2 103.3(6) 3_665 .
O2 Ca1 Cu2 158.3(8) 2_655 .
O4 Ca1 Cu2 65.1(6) 3_665 .
O4 Ca1 Cu2 33.4(6) . .
O4 Ca1 Cu2 105.1(9) 2_655 .
O1H Ca1 Cu2 34.0(7) . .
O1H Ca1 Cu2 130.5(7) 3_665 .
O1H Ca1 Cu2 100.8(5) 2_655 .
Cu2 Ca1 Cu2 98.3(5) 2_655 .
O2 Ca1 Cu2 158.3(8) . 3_665
O2 Ca1 Cu2 81.3(7) 3_665 3_665
O2 Ca1 Cu2 103.3(6) 2_655 3_665
O4 Ca1 Cu2 33.4(6) 3_665 3_665
O4 Ca1 Cu2 105.2(9) . 3_665
O4 Ca1 Cu2 65.1(6) 2_655 3_665
O1H Ca1 Cu2 100.8(5) . 3_665
O1H Ca1 Cu2 34.0(7) 3_665 3_665
O1H Ca1 Cu2 130.5(7) 2_655 3_665
Cu2 Ca1 Cu2 98.3(5) 2_655 3_665
Cu2 Ca1 Cu2 98.3(5) . 3_665
Cu1 O1H Cu2 121.2(6) . .
Cu1 O1H Ca1 99.6(10) . .
Cu2 O1H Ca1 98.0(10) . .
C2 O1 Cu1 104(3) . .
C3 O2 Cu1 113(2) . .
C3 O2 Ca1 147(2) . .
Cu1 O2 Ca1 99.9(11) . .
C3 O3 Cu1 121(2) 3_665 .
C4 O4 Cu2 116(3) . .
C4 O4 Ca1 140(3) . .
Cu2 O4 Ca1 101.0(12) . .
C4 O5 Cu2 122(3) 3_665 .
C1 O6 Cu2 113(3) 4_765 .
C1 N1 C9 127(4) . .
C1 N1 Cu1 115(3) . .
C9 N1 Cu1 117(3) . .
C2 N2 C5 123(4) 4_765 .
C2 N2 Cu2 116(3) 4_765 .
C5 N2 Cu2 117(3) . .
O6 C1 N1 132(5) 4_764 .
O6 C1 C2 117(3) 4_764 .
N1 C1 C2 111(3) . .
N2 C2 O1 125(4) 4_764 .
N2 C2 C1 112(3) 4_764 .
O1 C2 C1 123(3) . .
O3 C3 O2 122(3) 2_655 .
O3 C3 C9 116(3) 2_655 .
O2 C3 C9 123(3) . .
O5 C4 O4 125(5) 2_655 .
O5 C4 C5 116(4) 2_655 .
O4 C4 C5 112(4) . .
N2 C5 C6 129(4) . .
N2 C5 C4 100(3) . .
C6 C5 C4 117(4) . .
C7 C6 C5 112(3) . .
C7 C6 C8 112(4) . .
C5 C6 C8 115(4) . .
N1 C9 C3 105(3) . .
N1 C9 C10 120(3) . .
C3 C9 C10 106(2) . .
C11 C10 C9 120(4) . .
C11 C10 C12 126(5) . .
C9 C10 C12 108(4) . .

loop_
_geom_bond_atom_site_label_1
_geom_bond_atom_site_label_2
_geom_bond_distance
_geom_bond_site_symmetry_2
Cu1 O1H 1.90(3) .
Cu1 O1 1.97(3) .
Cu1 N1 1.98(3) .
Cu1 O2 2.04(3) .
Cu1 O3 2.27(3) .
Cu1 Ca1 3.468(12) .
Cu2 N2 1.85(4) .
Cu2 O4 1.94(2) .
Cu2 O1H 1.96(3) .
Cu2 O6 2.07(3) .
Cu2 O5 2.30(3) .
Cu2 Ca1 3.465(13) .
Ca1 O2 2.47(3) .
Ca1 O2 2.47(3) 3_665
Ca1 O2 2.47(3) 2_655
Ca1 O4 2.52(3) 3_665
Ca1 O4 2.52(3) .
Ca1 O4 2.52(3) 2_655
Ca1 O1H 2.600(12) .
Ca1 O1H 2.600(12) 3_665
Ca1 O1H 2.600(12) 2_655
Ca1 Cu2 3.465(13) 2_655
Ca1 Cu2 3.465(13) 3_665
O1 C2 1.38(5) .
O2 C3 1.29(4) .
O3 C3 1.27(4) 3_665
O4 C4 1.28(6) .
O5 C4 1.22(6) 3_665
O6 C1 1.20(5) 4_765
N1 C1 1.26(5) .
N1 C9 1.48(2) .
N2 C2 1.37(5) 4_765
N2 C5 1.509(19) .
C1 O6 1.20(5) 4_764
C1 C2 1.51(3) .
C2 N2 1.37(5) 4_764
C3 O3 1.27(4) 2_655
C3 C9 1.51(5) .
C4 O5 1.22(6) 2_655
C4 C5 1.62(6) .
C5 C6 1.53(2) .
C6 C7 1.49(2) .
C6 C8 1.56(3) .
C9 C10 1.56(3) .
C10 C11 1.55(4) .
C10 C12 1.62(4) .
